data_7702271
loop_
_publ_author_name
'Kellert, Martin'
'Hoppenz, Paul'
'L\"onnecke, Peter'
'Worm, Dennis J.'
'Riedl, Bernd'
'Koebberling, Johannes'
'Beck-Sickinger, Annette G'
'Hey-Hawkins, Evamarie'

_publ_section_title
;
 Tuning a modular system - synthesis and characterisation of a boron-rich
 s-triazine-based carboxylic acid and amine bearing a galactopyranosyl
 moiety.
;
_journal_issue 1
_journal_name_full 'Dalton transactions (Cambridge, England : 2003)'
_journal_page_first 57
_journal_page_last 69
_journal_paper_doi 10.1039/c9dt04031e
_journal_volume 49
_journal_year 2020
_chemical_formula_moiety 'C13 H34 B20 N4 O2 S2, 1.25(C H Cl3)'
_chemical_formula_sum 'C14.25 H35.25 B20 Cl3.75 N4 O2 S2'
_chemical_formula_weight 707.97
_space_group_crystal_system monoclinic
_space_group_IT_number 13
_space_group_name_Hall '-P 2yc'
_space_group_name_H-M_alt 'P 1 2/c 1'
_atom_sites_solution_hydrogens geom
_atom_sites_solution_primary dual
_atom_sites_solution_secondary difmap
_audit_creation_method SHELXL-2018/3
_audit_update_record
;
2019-10-08 deposited with the CCDC.	2019-11-26 downloaded from the CCDC.
;
_cell_angle_alpha 90
_cell_angle_beta 102.651(3)
_cell_angle_gamma 90
_cell_formula_units_Z 8
_cell_length_a 22.3591(7)
_cell_length_b 13.4447(3)
_cell_length_c 25.4062(8)
_cell_measurement_reflns_used 6442
_cell_measurement_temperature 130(2)
_cell_measurement_theta_max 25.4550
_cell_measurement_theta_min 2.0470
_cell_volume 7452.0(4)
_computing_cell_refinement 'CrysAlisPro 1.171.38.43 (Rigaku OD, 2015)'
_computing_data_collection 'CrysAlisPro 1.171.38.43 (Rigaku OD, 2015)'
_computing_data_reduction 'CrysAlisPro 1.171.38.43 (Rigaku OD, 2015)'
_computing_molecular_graphics
;
 ORTEP3 for Windows
 L. J. Farrugia, J. Appl. Crystallogr. 1997, 30, 565.
 or
 DIAMOND Version 3.2k
 K. Brandenburg, Crystal Impact GbR, Bonn, Germany
;
_computing_publication_material
;
 WINGX
 L.J. Farrugia,
 J. Appl. Cryst., 2012, 45, 849-854.
;
_computing_structure_refinement 'SHELXL-2018/3 (Sheldrick, 2018)'
_computing_structure_solution SHELXT-2014-5
_diffrn_ambient_temperature 130(2)
_diffrn_detector_area_resol_mean 16.3560
_diffrn_measured_fraction_theta_full 0.999
_diffrn_measured_fraction_theta_max 0.855
_diffrn_measurement_device_type 'Xcalibur, Sapphire3, Gemini'
_diffrn_measurement_method '\w scans'
_diffrn_radiation_type MoK\a
_diffrn_radiation_wavelength 0.71073
_diffrn_reflns_av_R_equivalents 0.0966
_diffrn_reflns_av_unetI/netI 0.1485
_diffrn_reflns_Laue_measured_fraction_full 0.999
_diffrn_reflns_Laue_measured_fraction_max 0.855
_diffrn_reflns_limit_h_max 29
_diffrn_reflns_limit_h_min -28
_diffrn_reflns_limit_k_max 17
_diffrn_reflns_limit_k_min -17
_diffrn_reflns_limit_l_max 31
_diffrn_reflns_limit_l_min -31
_diffrn_reflns_number 53687
_diffrn_reflns_point_group_measured_fraction_full 0.999
_diffrn_reflns_point_group_measured_fraction_max 0.855
_diffrn_reflns_theta_full 25.350
_diffrn_reflns_theta_max 28.460
_diffrn_reflns_theta_min 2.044
_diffrn_source 'fine-focus sealed X-ray tube'
_exptl_absorpt_coefficient_mu 0.437
_exptl_absorpt_correction_T_max 1.00000
_exptl_absorpt_correction_T_min 0.99279
_exptl_absorpt_correction_type multi-scan
_exptl_absorpt_process_details
;
CrysAlisPro 1.171.38.43 (Rigaku Oxford Diffraction, 2015)
Empirical absorption correction using spherical harmonics,
 implemented in SCALE3 ABSPACK scaling algorithm.
;
_exptl_crystal_colour 'clear colourless'
_exptl_crystal_density_diffrn 1.262
_exptl_crystal_description prism
_exptl_crystal_F_000 2884
_exptl_crystal_size_max 0.25
_exptl_crystal_size_mid 0.15
_exptl_crystal_size_min 0.02
_refine_diff_density_max 1.085
_refine_diff_density_min -0.712
_refine_diff_density_rms 0.084
_refine_ls_extinction_method none
_refine_ls_goodness_of_fit_ref 1.015
_refine_ls_hydrogen_treatment constr
_refine_ls_matrix_type full
_refine_ls_number_parameters 890
_refine_ls_number_reflns 16081
_refine_ls_number_restraints 88
_refine_ls_restrained_S_all 1.033
_refine_ls_R_factor_all 0.1813
_refine_ls_R_factor_gt 0.0814
_refine_ls_shift/su_max 0.000
_refine_ls_shift/su_mean 0.000
_refine_ls_structure_factor_coef Fsqd
_refine_ls_weighting_details 'w=1/[\s^2^(Fo^2^)+(0.0967P)^2^+4.6390P] where P=(Fo^2^+2Fc^2^)/3'
_refine_ls_weighting_scheme calc
_refine_ls_wR_factor_gt 0.1792
_refine_ls_wR_factor_ref 0.2268
_reflns_Friedel_coverage 0.000
_reflns_number_gt 7924
_reflns_number_total 16081
_reflns_threshold_expression 'I > 2\s(I)'
_cod_data_source_file c9dt04031e2.cif
_cod_data_source_block 9_x2551fin
_cod_depositor_comments 'Adding full bibliography for 7702266--7702273.cif.'
_cod_original_sg_symbol_H-M 'P 2/c'
_cod_database_code 7702271
_shelx_shelxl_version_number 2018/3
_shelx_space_group_comment
;
The symmetry employed for this shelxl refinement is uniquely defined
by the following loop, which should always be used as a source of
symmetry information in preference to the above space-group names.
They are only intended as comments.
;

loop_
_space_group_symop_operation_xyz
'x, y, z'
'-x, y, -z+1/2'
'-x, -y, -z'
'x, -y, z-1/2'

loop_
_atom_site_label
_atom_site_type_symbol
_atom_site_fract_x
_atom_site_fract_y
_atom_site_fract_z
_atom_site_U_iso_or_equiv
_atom_site_adp_type
_atom_site_occupancy
_atom_site_site_symmetry_order
_atom_site_calc_flag
_atom_site_refinement_flags_posn
_atom_site_refinement_flags_adp
_atom_site_refinement_flags_occupancy
_atom_site_disorder_assembly
_atom_site_disorder_group
S1 S 0.19844(5) 0.92717(9) 0.38010(5) 0.0258(3) Uani 1 1 d . . . . .
S2 S 0.12046(6) 0.78906(9) 0.54629(5) 0.0316(3) Uani 1 1 d . . . . .
O1 O 0.05727(16) 1.2512(2) 0.46227(13) 0.0359(8) Uani 1 1 d . . . . .
O2 O 0.00995(14) 1.3023(2) 0.37880(12) 0.0275(8) Uani 1 1 d . . . . .
N1 N 0.09945(16) 0.9990(3) 0.41021(14) 0.0200(8) Uani 1 1 d . . . . .
N2 N 0.15591(16) 0.8675(3) 0.46102(14) 0.0232(9) Uani 1 1 d . . . . .
N3 N 0.06762(16) 0.9321(3) 0.48664(14) 0.0217(8) Uani 1 1 d . . . . .
N4 N 0.01559(16) 1.0604(2) 0.43854(15) 0.0239(9) Uani 1 1 d D . . . .
H1N4 H -0.009488 1.056693 0.460760 0.029 Uiso 1 1 calc R U . . .
C1 C 0.1034(2) 1.0815(4) 0.2287(2) 0.0337(12) Uani 1 1 d . . . . .
H1 H 0.061399 1.067186 0.196399 0.040 Uiso 1 1 calc R U . . .
C2 C 0.1771(3) 1.2110(4) 0.2862(2) 0.0376(13) Uani 1 1 d . . . . .
H2 H 0.188626 1.291065 0.295650 0.045 Uiso 1 1 calc R U . . .
C3 C 0.1443(2) 0.9330(3) 0.42025(17) 0.0217(10) Uani 1 1 d . . . . .
C4 C 0.1152(2) 0.8707(3) 0.49223(17) 0.0216(10) Uani 1 1 d . . . . .
C5 C 0.0625(2) 0.9965(3) 0.44529(17) 0.0201(10) Uani 1 1 d . . . . .
C6 C 0.0040(2) 1.1346(3) 0.39704(17) 0.0238(10) Uani 1 1 d . . . . .
H6A H -0.040679 1.138847 0.381995 0.029 Uiso 1 1 calc R U . . .
H6B H 0.023959 1.114567 0.367533 0.029 Uiso 1 1 calc R U . . .
C7 C 0.0276(2) 1.2355(3) 0.4179(2) 0.0250(11) Uani 1 1 d D . . . .
C8 C 0.0244(2) 1.4092(3) 0.3877(2) 0.0299(11) Uani 1 1 d . . . . .
C9 C 0.0932(2) 1.4216(4) 0.3988(2) 0.0428(14) Uani 1 1 d . . . . .
H9A H 0.111682 1.391548 0.433760 0.064 Uiso 1 1 calc R U . . .
H9B H 0.103408 1.492575 0.399622 0.064 Uiso 1 1 calc R U . . .
H9C H 0.109207 1.388743 0.370346 0.064 Uiso 1 1 calc R U . . .
C10 C -0.0053(3) 1.4539(4) 0.3333(2) 0.0485(15) Uani 1 1 d . . . . .
H10A H 0.012315 1.423242 0.305141 0.073 Uiso 1 1 calc R U . . .
H10B H 0.002312 1.525758 0.334050 0.073 Uiso 1 1 calc R U . . .
H10C H -0.049518 1.441582 0.325694 0.073 Uiso 1 1 calc R U . . .
C11 C -0.0033(3) 1.4472(4) 0.4326(2) 0.0513(16) Uani 1 1 d . . . . .
H11A H -0.047137 1.431033 0.424890 0.077 Uiso 1 1 calc R U . . .
H11B H 0.001918 1.519503 0.435585 0.077 Uiso 1 1 calc R U . . .
H11C H 0.017090 1.415870 0.466623 0.077 Uiso 1 1 calc R U . . .
C12 C 0.3130(2) 0.6744(4) 0.5793(2) 0.0354(12) Uani 1 1 d . . . . .
H12 H 0.359848 0.706944 0.593414 0.042 Uiso 1 1 calc R U . . .
C13 C 0.2445(2) 0.5404(3) 0.52150(19) 0.0320(12) Uani 1 1 d . . . . .
H13 H 0.241781 0.475402 0.493494 0.038 Uiso 1 1 calc R U . . .
B1 B 0.1472(3) 1.1807(5) 0.2210(3) 0.0416(16) Uani 1 1 d . . . . .
H1X H 0.137537 1.234232 0.186337 0.050 Uiso 1 1 calc R U . . .
B2 B 0.1019(3) 1.1791(5) 0.2707(2) 0.0382(15) Uani 1 1 d . . . . .
H2X H 0.062342 1.231157 0.268727 0.046 Uiso 1 1 calc R U . . .
B3 B 0.1725(3) 1.0594(5) 0.2133(2) 0.0339(14) Uani 1 1 d . . . . .
H3X H 0.179232 1.031303 0.173549 0.041 Uiso 1 1 calc R U . . .
B4 B 0.2223(3) 1.1471(4) 0.2518(2) 0.0361(15) Uani 1 1 d . . . . .
H4X H 0.262704 1.178449 0.238139 0.043 Uiso 1 1 calc R U . . .
B5 B 0.0997(3) 1.0564(4) 0.2937(2) 0.0292(13) Uani 1 1 d . . . . .
H5X H 0.058379 1.026412 0.306538 0.035 Uiso 1 1 calc R U . . .
B6 B 0.1436(3) 0.9822(4) 0.2586(2) 0.0284(13) Uani 1 1 d . . . . .
H6X H 0.131245 0.902735 0.248397 0.034 Uiso 1 1 calc R U . . .
B7 B 0.2204(3) 1.0223(4) 0.2760(2) 0.0335(14) Uani 1 1 d . . . . .
H7X H 0.259760 0.969756 0.278071 0.040 Uiso 1 1 calc R U . . .
B8 B 0.2240(3) 1.1241(4) 0.3215(2) 0.0333(14) Uani 1 1 d . . . . .
H8X H 0.265845 1.140554 0.353594 0.040 Uiso 1 1 calc R U . . .
B9 B 0.1500(3) 1.1446(4) 0.3330(2) 0.0322(14) Uani 1 1 d . . . . .
H9X H 0.143116 1.174312 0.372416 0.039 Uiso 1 1 calc R U . . .
B10 B 0.1752(2) 1.0208(4) 0.3256(2) 0.0215(11) Uani 1 1 d . . . . .
B11 B 0.3078(3) 0.5495(4) 0.5705(2) 0.0377(15) Uani 1 1 d . . . . .
H11X H 0.347432 0.496559 0.577171 0.045 Uiso 1 1 calc R U . . .
B12 B 0.2933(3) 0.6324(4) 0.5150(2) 0.0358(15) Uani 1 1 d . . . . .
H12X H 0.323379 0.633920 0.485060 0.043 Uiso 1 1 calc R U . . .
B13 B 0.2840(3) 0.6074(4) 0.6251(2) 0.0356(15) Uani 1 1 d . . . . .
H13X H 0.307984 0.593397 0.667958 0.043 Uiso 1 1 calc R U . . .
B14 B 0.2365(3) 0.5172(4) 0.5853(2) 0.0370(15) Uani 1 1 d . . . . .
H14X H 0.228053 0.442240 0.601507 0.044 Uiso 1 1 calc R U . . .
B15 B 0.2605(3) 0.7426(4) 0.5339(2) 0.0280(13) Uani 1 1 d . . . . .
H15X H 0.269037 0.816988 0.517085 0.034 Uiso 1 1 calc R U . . .
B16 B 0.2546(3) 0.7279(4) 0.6025(2) 0.0306(13) Uani 1 1 d . . . . .
H16X H 0.259369 0.793007 0.630607 0.037 Uiso 1 1 calc R U . . .
B17 B 0.2034(3) 0.6272(4) 0.6049(2) 0.0265(12) Uani 1 1 d . . . . .
H17X H 0.173255 0.625923 0.634788 0.032 Uiso 1 1 calc R U . . .
B18 B 0.1790(3) 0.5794(4) 0.5391(2) 0.0291(13) Uani 1 1 d . . . . .
H18X H 0.132728 0.544926 0.524655 0.035 Uiso 1 1 calc R U . . .
B19 B 0.2137(3) 0.6508(4) 0.4947(2) 0.0285(13) Uani 1 1 d . . . . .
H19X H 0.190456 0.663411 0.451530 0.034 Uiso 1 1 calc R U . . .
B20 B 0.1891(2) 0.7095(4) 0.5493(2) 0.0214(11) Uani 1 1 d . . . . .
S3 S 0.24342(5) 0.42298(9) 0.37894(5) 0.0254(3) Uani 1 1 d . . . . .
S4 S 0.40538(5) 0.29526(9) 0.54770(5) 0.0314(3) Uani 1 1 d . . . . .
O3 O 0.4254(3) 0.7492(5) 0.4591(3) 0.0327(16) Uani 0.5 1 d . . P A 1
O4 O 0.4322(2) 0.8003(4) 0.3765(2) 0.0193(13) Uani 0.5 1 d D . P A 1
O3F O 0.4891(5) 0.5150(7) 0.3451(4) 0.080(3) Uani 0.5 1 d . . P B -2
O4F O 0.4661(4) 0.6674(6) 0.3107(3) 0.067(3) Uani 0.5 1 d D . P B -2
N5 N 0.35649(16) 0.4978(3) 0.40799(14) 0.0216(8) Uani 1 1 d . . . . .
N6 N 0.32635(16) 0.3685(3) 0.46082(14) 0.0225(8) Uani 1 1 d . . . . .
N7 N 0.42680(16) 0.4361(3) 0.48593(15) 0.0242(9) Uani 1 1 d . . . . .
N8 N 0.45351(18) 0.5627(3) 0.43617(16) 0.0344(10) Uani 1 1 d D . . . .
H1N8 H 0.489377 0.561524 0.458912 0.041 Uiso 1 1 calc R U . C 1
C14 C 0.2122(2) 0.7119(3) 0.29006(19) 0.0304(11) Uani 1 1 d . . . . .
H14 H 0.205050 0.790999 0.301062 0.036 Uiso 1 1 calc R U . . .
C15 C 0.2561(2) 0.5902(3) 0.22909(18) 0.0269(11) Uani 1 1 d . . . . .
H15 H 0.280970 0.580228 0.195661 0.032 Uiso 1 1 calc R U . . .
C16 C 0.31730(19) 0.4318(3) 0.41926(17) 0.0204(10) Uani 1 1 d . . . . .
C17 C 0.3829(2) 0.3736(3) 0.49211(18) 0.0242(10) Uani 1 1 d . . . . .
C18 C 0.4113(2) 0.4978(3) 0.44343(18) 0.0227(10) Uani 1 1 d . . . . .
C19 C 0.4442(2) 0.6346(3) 0.39353(18) 0.0270(11) Uiso 0.5 1 d D . P A 1
H19A H 0.408690 0.614641 0.364798 0.032 Uiso 0.5 1 calc R U P A 1
H19B H 0.480830 0.637273 0.377681 0.032 Uiso 0.5 1 calc R U P A 1
C20 C 0.4327(4) 0.7342(5) 0.4144(3) 0.0151(18) Uiso 0.5 1 d D . P A 1
C21 C 0.4212(4) 0.9087(7) 0.3881(4) 0.0386(14) Uiso 0.5 1 d D . P A 1
C22 C 0.4721(5) 0.9357(9) 0.4352(4) 0.0386(14) Uiso 0.5 1 d D . P A 1
H22A H 0.465691 0.901991 0.467737 0.058 Uiso 0.5 1 calc R U P A 1
H22B H 0.511470 0.914912 0.427820 0.058 Uiso 0.5 1 calc R U P A 1
H22C H 0.472364 1.007854 0.440801 0.058 Uiso 0.5 1 calc R U P A 1
C23 C 0.3571(5) 0.9150(11) 0.3991(5) 0.0386(14) Uiso 0.5 1 d D . P A 1
H23A H 0.326877 0.896261 0.366440 0.058 Uiso 0.5 1 calc R U P A 1
H23B H 0.353880 0.869559 0.428482 0.058 Uiso 0.5 1 calc R U P A 1
H23C H 0.349120 0.983202 0.409279 0.058 Uiso 0.5 1 calc R U P A 1
C24 C 0.4272(5) 0.9573(7) 0.3361(4) 0.0386(14) Uiso 0.5 1 d D . P A 1
H24A H 0.392907 0.936990 0.307024 0.058 Uiso 0.5 1 calc R U P A 1
H24B H 0.426812 1.029795 0.340170 0.058 Uiso 0.5 1 calc R U P A 1
H24C H 0.465918 0.936853 0.327190 0.058 Uiso 0.5 1 calc R U P A 1
C19F C 0.4442(2) 0.6346(3) 0.39353(18) 0.0270(11) Uiso 0.5 1 d D . P B -2
H19C H 0.465206 0.697297 0.407100 0.032 Uiso 0.5 1 calc R U P B -2
H19D H 0.399812 0.648864 0.381665 0.032 Uiso 0.5 1 calc R U P B -2
C20F C 0.4677(5) 0.5988(9) 0.3475(4) 0.052(3) Uiso 0.5 1 d D . P B -2
C21F C 0.4938(6) 0.6539(8) 0.2615(5) 0.085(5) Uiso 0.5 1 d D . P B -2
C22F C 0.5262(5) 0.7544(9) 0.2629(6) 0.095(5) Uiso 0.5 1 d D . P B -2
H22D H 0.561559 0.755975 0.293503 0.142 Uiso 0.5 1 calc R U P B -2
H22E H 0.540165 0.763875 0.229273 0.142 Uiso 0.5 1 calc R U P B -2
H22F H 0.497662 0.807791 0.266858 0.142 Uiso 0.5 1 calc R U P B -2
C23F C 0.4397(5) 0.6325(9) 0.2197(4) 0.064(4) Uiso 0.5 1 d D . P B -2
H23D H 0.451670 0.622140 0.185287 0.096 Uiso 0.5 1 calc R U P B -2
H23E H 0.419762 0.572336 0.229360 0.096 Uiso 0.5 1 calc R U P B -2
H23F H 0.411122 0.688608 0.216436 0.096 Uiso 0.5 1 calc R U P B -2
C24F C 0.5427(5) 0.5716(9) 0.2746(6) 0.081(5) Uiso 0.5 1 d D . P B -2
H24D H 0.576783 0.594605 0.303142 0.122 Uiso 0.5 1 calc R U P B -2
H24E H 0.524567 0.511865 0.286740 0.122 Uiso 0.5 1 calc R U P B -2
H24F H 0.557944 0.555973 0.242169 0.122 Uiso 0.5 1 calc R U P B -2
C25 C 0.2757(2) 0.0391(3) 0.52115(19) 0.0279(11) Uani 1 1 d . . . . .
H25 H 0.265888 -0.024716 0.492182 0.033 Uiso 1 1 calc R U . . .
C26 C 0.2335(2) 0.1654(4) 0.5816(2) 0.0319(12) Uani 1 1 d . . . . .
H26 H 0.193264 0.193589 0.596854 0.038 Uiso 1 1 calc R U . . .
B21 B 0.2074(3) 0.6871(4) 0.2242(2) 0.0309(13) Uani 1 1 d . . . . .
H21X H 0.197983 0.742762 0.190543 0.037 Uiso 1 1 calc R U . . .
B22 B 0.2788(3) 0.6843(4) 0.2724(2) 0.0295(13) Uani 1 1 d . . . . .
H22X H 0.316476 0.738206 0.270474 0.035 Uiso 1 1 calc R U . . .
B23 B 0.1502(3) 0.6478(4) 0.2566(2) 0.0283(13) Uani 1 1 d . . . . .
H23X H 0.102375 0.677923 0.245106 0.034 Uiso 1 1 calc R U . . .
B24 B 0.1794(3) 0.5653(4) 0.2152(2) 0.0279(12) Uani 1 1 d . . . . .
H24X H 0.151703 0.539216 0.175465 0.033 Uiso 1 1 calc R U . . .
B25 B 0.2648(3) 0.6450(4) 0.3350(2) 0.0281(13) Uani 1 1 d . . . . .
H25X H 0.292241 0.673216 0.374411 0.034 Uiso 1 1 calc R U . . .
B26 B 0.1849(2) 0.6213(4) 0.3246(2) 0.0277(13) Uani 1 1 d . . . . .
H26X H 0.159751 0.634009 0.357551 0.033 Uiso 1 1 calc R U . . .
B27 B 0.1658(2) 0.5226(4) 0.2775(2) 0.0286(13) Uani 1 1 d . . . . .
H27X H 0.128521 0.467868 0.279354 0.034 Uiso 1 1 calc R U . . .
B28 B 0.2332(2) 0.4871(4) 0.2575(2) 0.0252(12) Uani 1 1 d . . . . .
H28X H 0.240820 0.408945 0.245294 0.030 Uiso 1 1 calc R U . . .
B29 B 0.2950(3) 0.5601(4) 0.2926(2) 0.0258(12) Uani 1 1 d . . . . .
H29X H 0.342957 0.530452 0.303396 0.031 Uiso 1 1 calc R U . . .
B30 B 0.2369(2) 0.5204(4) 0.3262(2) 0.0229(12) Uani 1 1 d . . . . .
B31 B 0.2378(3) 0.0421(4) 0.5714(2) 0.0318(14) Uani 1 1 d . . . . .
H31X H 0.203396 -0.014427 0.578061 0.038 Uiso 1 1 calc R U . . .
B32 B 0.2205(3) 0.1277(4) 0.5165(2) 0.0295(13) Uani 1 1 d . . . . .
H32X H 0.175024 0.128145 0.487331 0.035 Uiso 1 1 calc R U . . .
B33 B 0.3159(3) 0.0148(4) 0.5845(2) 0.0330(14) Uani 1 1 d . . . . .
H33X H 0.333912 -0.059937 0.599778 0.040 Uiso 1 1 calc R U . . .
B34 B 0.2873(3) 0.1003(4) 0.6253(2) 0.0316(14) Uani 1 1 d . . . . .
H34X H 0.285763 0.084203 0.668225 0.038 Uiso 1 1 calc R U . . .
B35 B 0.2899(2) 0.1519(4) 0.4956(2) 0.0263(12) Uani 1 1 d . . . . .
H35X H 0.290687 0.167408 0.452430 0.032 Uiso 1 1 calc R U . . .
B36 B 0.3484(3) 0.0817(4) 0.5379(2) 0.0281(13) Uani 1 1 d . . . . .
H36X H 0.387711 0.050937 0.522281 0.034 Uiso 1 1 calc R U . . .
B37 B 0.3571(3) 0.1250(4) 0.6047(2) 0.0276(13) Uani 1 1 d . . . . .
H37X H 0.402604 0.124619 0.633848 0.033 Uiso 1 1 calc R U . . .
B38 B 0.3023(2) 0.2213(4) 0.6042(2) 0.0267(12) Uani 1 1 d . . . . .
H38X H 0.310706 0.284954 0.633264 0.032 Uiso 1 1 calc R U . . .
B39 B 0.2609(2) 0.2387(4) 0.5369(2) 0.0277(13) Uani 1 1 d . . . . .
H39X H 0.242133 0.313190 0.521825 0.033 Uiso 1 1 calc R U . . .
B40 B 0.3405(2) 0.2100(4) 0.5500(2) 0.0239(12) Uani 1 1 d . . . . .
Cl1 Cl 0.08324(7) 1.12144(11) 0.61254(7) 0.0660(5) Uani 1 1 d . . . . .
Cl2 Cl 0.09692(6) 1.32651(10) 0.58681(6) 0.0442(4) Uani 1 1 d . . . . .
Cl3 Cl -0.01734(7) 1.25674(13) 0.60867(7) 0.0689(5) Uani 1 1 d . . . . .
C27 C 0.0449(2) 1.2270(4) 0.5805(2) 0.0349(12) Uiso 1 1 d . . . . .
H27 H 0.029510 1.211887 0.541383 0.042 Uiso 1 1 calc R U . . .
Cl4 Cl 0.54820(16) 0.1593(3) 0.40877(17) 0.0844(14) Uani 0.527(4) 1 d D . P D 1
Cl5 Cl 0.52005(19) 0.3628(3) 0.3883(2) 0.1055(18) Uani 0.527(4) 1 d D . P D 1
Cl6 Cl 0.4235(2) 0.2286(5) 0.3970(2) 0.0753(17) Uani 0.527(4) 1 d D . P D 1
C28 C 0.5024(6) 0.2576(10) 0.4176(6) 0.056(5) Uiso 0.527(4) 1 d D . P D 1
H28 H 0.510526 0.270817 0.457239 0.067 Uiso 0.527(4) 1 calc R U P D 1
Cl4F Cl 0.5278(5) 0.2671(9) 0.4438(4) 0.095(3) Uani 0.275(7) 1 d D . P E 2
Cl5F Cl 0.5191(5) 0.2411(13) 0.3332(4) 0.138(6) Uani 0.275(7) 1 d D . P E 2
Cl6F Cl 0.4081(5) 0.2477(12) 0.3745(6) 0.0753(17) Uani 0.275(7) 1 d D . P E 2
C28F C 0.4842(7) 0.2972(17) 0.3811(7) 0.060(7) Uiso 0.275(7) 1 d D . P E 2
H28F H 0.482563 0.371021 0.376065 0.072 Uiso 0.275(7) 1 calc R U P E 2
Cl4G Cl 0.5038(18) 0.239(4) 0.3177(17) 0.061(10) Uiso 0.052(7) 1 d D . P F 3
Cl5G Cl 0.499(2) 0.245(4) 0.4304(15) 0.061(10) Uiso 0.052(7) 1 d D . P F 3
Cl6G Cl 0.3878(16) 0.254(3) 0.3478(18) 0.061(10) Uiso 0.052(7) 1 d D . P F 3
C28G C 0.4657(19) 0.290(3) 0.3653(17) 0.061(10) Uiso 0.052(7) 1 d D . P F 3
H28G H 0.468855 0.364658 0.364978 0.073 Uiso 0.052(7) 1 calc R U P F 3
Cl4H Cl 0.395(3) 0.277(5) 0.250(3) 0.49(3) Uiso 0.146(5) 1 d D . P G -4
Cl5H Cl 0.506(3) 0.162(4) 0.269(3) 0.49(3) Uiso 0.146(5) 1 d D . P G -4
Cl6H Cl 0.463(4) 0.248(5) 0.359(2) 0.49(3) Uiso 0.146(5) 1 d D . P G -4
C28H C 0.469(3) 0.265(4) 0.291(3) 0.49(3) Uiso 0.146(5) 1 d D . P G -4
H28H H 0.492973 0.326693 0.288405 0.591 Uiso 0.146(5) 1 calc R U P G -4
Cl7 Cl 0.3620(5) 0.8530(9) 0.4480(5) 0.183(3) Uiso 0.310(3) 1 d D . P H 3
Cl8 Cl 0.4816(6) 0.9074(11) 0.4441(6) 0.183(3) Uiso 0.310(3) 1 d D . P H 3
Cl9 Cl 0.3859(6) 0.9194(10) 0.3490(5) 0.183(3) Uiso 0.310(3) 1 d D . P H 3
C29 C 0.4045(10) 0.943(2) 0.4192(8) 0.183(3) Uiso 0.310(3) 1 d D . P H 3
H29 H 0.395906 1.013484 0.428509 0.219 Uiso 0.310(3) 1 calc R U P H 3
Cl7F Cl 0.3515(9) 0.922(2) 0.3941(10) 0.183(3) Uiso 0.190(3) 1 d D . P H 4
Cl8F Cl 0.4807(8) 0.9504(18) 0.4126(8) 0.183(3) Uiso 0.190(3) 1 d D . P H 4
Cl9F Cl 0.4135(9) 0.9468(17) 0.3062(7) 0.183(3) Uiso 0.190(3) 1 d D . P H 4
C29F C 0.4199(12) 0.886(2) 0.3700(11) 0.183(3) Uiso 0.190(3) 1 d D . P H 4
H29F H 0.426352 0.812049 0.368808 0.219 Uiso 0.190(3) 1 calc R U P H 4

loop_
_atom_site_aniso_label
_atom_site_aniso_U_11
_atom_site_aniso_U_22
_atom_site_aniso_U_33
_atom_site_aniso_U_23
_atom_site_aniso_U_13
_atom_site_aniso_U_12
S1 0.0254(6) 0.0297(6) 0.0246(6) 0.0050(5) 0.0106(5) 0.0061(5)
S2 0.0334(7) 0.0305(7) 0.0366(7) 0.0137(6) 0.0201(6) 0.0102(6)
O1 0.046(2) 0.0358(19) 0.0227(19) 0.0016(16) 0.0009(16) -0.0025(17)
O2 0.0294(19) 0.0271(17) 0.0242(18) 0.0052(15) 0.0018(14) 0.0026(15)
N1 0.0183(19) 0.0201(19) 0.022(2) 0.0026(16) 0.0057(16) 0.0006(16)
N2 0.024(2) 0.022(2) 0.026(2) 0.0056(17) 0.0104(17) 0.0048(17)
N3 0.022(2) 0.0188(19) 0.026(2) 0.0042(17) 0.0090(16) 0.0016(16)
N4 0.026(2) 0.0201(19) 0.028(2) 0.0038(17) 0.0102(17) 0.0060(17)
C1 0.028(3) 0.043(3) 0.030(3) 0.008(3) 0.004(2) -0.002(2)
C2 0.059(4) 0.025(3) 0.033(3) 0.002(2) 0.017(3) -0.004(3)
C3 0.024(2) 0.021(2) 0.021(2) -0.003(2) 0.0062(19) -0.003(2)
C4 0.025(2) 0.020(2) 0.022(2) 0.001(2) 0.010(2) -0.003(2)
C5 0.020(2) 0.020(2) 0.020(2) -0.0019(19) 0.0039(19) -0.0028(19)
C6 0.025(3) 0.026(2) 0.020(2) 0.003(2) 0.003(2) 0.004(2)
C7 0.020(2) 0.031(3) 0.026(3) 0.007(2) 0.011(2) 0.006(2)
C8 0.032(3) 0.023(2) 0.036(3) 0.003(2) 0.011(2) 0.001(2)
C9 0.033(3) 0.044(3) 0.053(4) 0.004(3) 0.013(3) -0.011(3)
C10 0.053(4) 0.033(3) 0.057(4) 0.016(3) 0.006(3) 0.002(3)
C11 0.063(4) 0.032(3) 0.071(4) -0.002(3) 0.041(3) 0.007(3)
C12 0.028(3) 0.039(3) 0.037(3) 0.002(3) 0.003(2) 0.002(2)
C13 0.047(3) 0.024(2) 0.030(3) 0.003(2) 0.018(2) 0.006(2)
B1 0.057(4) 0.035(3) 0.034(4) 0.009(3) 0.011(3) -0.003(3)
B2 0.044(4) 0.040(4) 0.034(4) 0.012(3) 0.015(3) 0.014(3)
B3 0.032(3) 0.046(4) 0.024(3) 0.000(3) 0.007(3) 0.001(3)
B4 0.041(4) 0.038(3) 0.033(3) 0.005(3) 0.017(3) -0.006(3)
B5 0.030(3) 0.033(3) 0.025(3) 0.006(3) 0.005(2) 0.006(3)
B6 0.036(3) 0.024(3) 0.026(3) -0.002(2) 0.008(3) 0.000(3)
B7 0.038(4) 0.038(3) 0.027(3) 0.006(3) 0.013(3) 0.001(3)
B8 0.036(3) 0.036(3) 0.030(3) 0.003(3) 0.012(3) -0.005(3)
B9 0.039(4) 0.031(3) 0.028(3) 0.006(3) 0.011(3) 0.002(3)
B10 0.022(3) 0.026(3) 0.017(3) -0.003(2) 0.006(2) -0.002(2)
B11 0.043(4) 0.031(3) 0.045(4) 0.010(3) 0.021(3) 0.013(3)
B12 0.044(4) 0.028(3) 0.042(4) 0.006(3) 0.025(3) 0.008(3)
B13 0.041(4) 0.040(3) 0.028(3) 0.012(3) 0.011(3) 0.011(3)
B14 0.057(4) 0.025(3) 0.036(4) 0.006(3) 0.026(3) 0.008(3)
B15 0.031(3) 0.026(3) 0.031(3) 0.004(3) 0.016(3) 0.008(2)
B16 0.031(3) 0.037(3) 0.027(3) 0.000(3) 0.011(3) 0.004(3)
B17 0.037(3) 0.018(3) 0.027(3) 0.004(2) 0.013(3) 0.004(2)
B18 0.042(3) 0.025(3) 0.024(3) -0.001(2) 0.017(3) 0.005(3)
B19 0.035(3) 0.023(3) 0.029(3) 0.002(3) 0.010(3) 0.003(2)
B20 0.025(3) 0.022(3) 0.021(3) 0.002(2) 0.013(2) 0.003(2)
S3 0.0201(6) 0.0300(6) 0.0245(6) 0.0047(5) 0.0013(5) -0.0046(5)
S4 0.0213(6) 0.0348(7) 0.0345(7) 0.0161(6) -0.0015(5) -0.0064(5)
O3 0.029(4) 0.040(4) 0.031(4) 0.009(3) 0.013(3) 0.012(3)
O4 0.020(3) 0.012(3) 0.027(3) 0.005(3) 0.008(3) 0.003(2)
O3F 0.099(8) 0.063(6) 0.092(7) 0.012(6) 0.051(6) 0.015(6)
O4F 0.077(6) 0.063(6) 0.069(6) 0.028(5) 0.035(5) 0.011(5)
N5 0.021(2) 0.0222(19) 0.022(2) 0.0024(17) 0.0049(17) -0.0041(16)
N6 0.019(2) 0.023(2) 0.024(2) 0.0063(17) 0.0019(16) -0.0022(16)
N7 0.019(2) 0.026(2) 0.028(2) 0.0078(18) 0.0032(17) -0.0040(17)
N8 0.026(2) 0.042(2) 0.032(2) 0.015(2) -0.0024(18) -0.015(2)
C14 0.040(3) 0.023(2) 0.026(3) 0.001(2) 0.001(2) 0.004(2)
C15 0.034(3) 0.027(3) 0.019(2) 0.003(2) 0.006(2) 0.000(2)
C16 0.022(2) 0.020(2) 0.021(2) -0.002(2) 0.0091(19) 0.0008(19)
C17 0.022(3) 0.023(2) 0.027(3) 0.002(2) 0.005(2) 0.003(2)
C18 0.022(2) 0.025(2) 0.020(2) 0.006(2) 0.003(2) -0.004(2)
C25 0.030(3) 0.020(2) 0.034(3) -0.002(2) 0.006(2) -0.004(2)
C26 0.027(3) 0.035(3) 0.037(3) -0.006(2) 0.014(2) -0.010(2)
B21 0.040(3) 0.025(3) 0.025(3) 0.003(3) 0.001(3) 0.002(3)
B22 0.035(3) 0.024(3) 0.029(3) -0.001(3) 0.006(3) -0.006(2)
B23 0.026(3) 0.032(3) 0.023(3) -0.001(3) -0.001(2) 0.004(2)
B24 0.031(3) 0.032(3) 0.020(3) -0.004(3) 0.004(2) -0.001(3)
B25 0.034(3) 0.029(3) 0.021(3) 0.002(2) 0.004(2) -0.002(3)
B26 0.026(3) 0.030(3) 0.026(3) 0.000(3) 0.005(2) 0.007(2)
B27 0.024(3) 0.036(3) 0.024(3) 0.002(3) 0.003(2) 0.001(3)
B28 0.028(3) 0.021(3) 0.026(3) 0.006(2) 0.003(2) 0.001(2)
B29 0.029(3) 0.025(3) 0.024(3) 0.004(2) 0.006(2) -0.005(2)
B30 0.022(3) 0.024(3) 0.022(3) -0.003(2) 0.002(2) -0.002(2)
B31 0.037(3) 0.026(3) 0.034(3) 0.004(3) 0.012(3) -0.007(3)
B32 0.026(3) 0.029(3) 0.032(3) -0.001(3) 0.002(2) -0.002(2)
B33 0.038(4) 0.025(3) 0.034(3) 0.010(3) 0.003(3) 0.000(3)
B34 0.036(3) 0.033(3) 0.027(3) 0.004(3) 0.009(3) -0.009(3)
B35 0.025(3) 0.028(3) 0.026(3) 0.004(2) 0.005(2) -0.001(2)
B36 0.027(3) 0.024(3) 0.033(3) 0.002(3) 0.006(2) 0.003(2)
B37 0.030(3) 0.021(3) 0.031(3) 0.005(3) 0.006(3) -0.003(2)
B38 0.029(3) 0.022(3) 0.029(3) -0.004(2) 0.006(2) -0.006(2)
B39 0.022(3) 0.025(3) 0.037(3) 0.001(3) 0.007(2) 0.000(2)
B40 0.019(3) 0.029(3) 0.023(3) 0.007(2) 0.004(2) -0.001(2)
Cl1 0.0484(10) 0.0424(8) 0.1012(14) 0.0250(9) 0.0034(9) -0.0082(7)
Cl2 0.0411(8) 0.0326(7) 0.0533(9) -0.0023(7) -0.0019(7) -0.0071(6)
Cl3 0.0494(10) 0.0733(11) 0.0904(13) -0.0346(10) 0.0293(9) -0.0130(9)
Cl4 0.062(2) 0.072(2) 0.122(3) -0.002(2) 0.027(2) 0.0248(19)
Cl5 0.077(3) 0.068(3) 0.185(5) 0.015(3) 0.056(3) 0.027(2)
Cl6 0.046(3) 0.091(3) 0.087(5) -0.045(4) 0.009(2) 0.004(2)
Cl4F 0.058(6) 0.139(8) 0.090(6) -0.022(6) 0.017(5) 0.014(5)
Cl5F 0.090(8) 0.231(14) 0.103(9) -0.060(9) 0.045(7) 0.007(9)
Cl6F 0.046(3) 0.091(3) 0.087(5) -0.045(4) 0.009(2) 0.004(2)

loop_
_atom_type_symbol
_atom_type_description
_atom_type_scat_dispersion_real
_atom_type_scat_dispersion_imag
_atom_type_scat_source
Cl Cl 0.1484 0.1585 'International Tables Vol C Tables 4.2.6.8 and 6.1.1.4'
S S 0.1246 0.1234 'International Tables Vol C Tables 4.2.6.8 and 6.1.1.4'
O O 0.0106 0.0060 'International Tables Vol C Tables 4.2.6.8 and 6.1.1.4'
N N 0.0061 0.0033 'International Tables Vol C Tables 4.2.6.8 and 6.1.1.4'
C C 0.0033 0.0016 'International Tables Vol C Tables 4.2.6.8 and 6.1.1.4'
B B 0.0013 0.0007 'International Tables Vol C Tables 4.2.6.8 and 6.1.1.4'
H H 0.0000 0.0000 'International Tables Vol C Tables 4.2.6.8 and 6.1.1.4'

loop_
_geom_angle_atom_site_label_1
_geom_angle_atom_site_label_2
_geom_angle_atom_site_label_3
_geom_angle
C3 S1 B10 106.8(2)
C4 S2 B20 107.9(2)
C7 O2 C8 121.4(4)
C3 N1 C5 114.0(4)
C4 N2 C3 113.4(4)
C4 N3 C5 114.3(3)
C5 N4 C6 123.5(4)
C5 N4 H1N4 118.2
C6 N4 H1N4 118.2
B1 C1 B6 114.2(4)
B1 C1 B2 63.6(3)
B6 C1 B2 114.1(4)
B1 C1 B3 62.1(3)
B6 C1 B3 63.0(3)
B2 C1 B3 115.1(4)
B1 C1 B5 114.9(4)
B6 C1 B5 62.8(3)
B2 C1 B5 62.1(3)
B3 C1 B5 115.3(4)
B1 C1 H1 117.7
B6 C1 H1 118.0
B2 C1 H1 117.7
B3 C1 H1 117.4
B5 C1 H1 117.6
B8 C2 B1 114.7(4)
B8 C2 B2 114.6(4)
B1 C2 B2 63.5(4)
B8 C2 B9 62.7(3)
B1 C2 B9 115.6(4)
B2 C2 B9 62.8(3)
B8 C2 B4 63.6(3)
B1 C2 B4 61.9(3)
B2 C2 B4 114.9(4)
B9 C2 B4 115.8(4)
B8 C2 H2 117.6
B1 C2 H2 117.6
B2 C2 H2 117.6
B9 C2 H2 117.1
B4 C2 H2 117.4
N1 C3 N2 126.9(4)
N1 C3 S1 120.7(3)
N2 C3 S1 112.3(3)
N3 C4 N2 126.2(4)
N3 C4 S2 112.9(3)
N2 C4 S2 120.8(3)
N4 C5 N1 118.6(4)
N4 C5 N3 116.3(4)
N1 C5 N3 125.1(4)
N4 C6 C7 112.0(4)
N4 C6 H6A 109.2
C7 C6 H6A 109.2
N4 C6 H6B 109.2
C7 C6 H6B 109.2
H6A C6 H6B 107.9
O1 C7 O2 126.6(4)
O1 C7 C6 124.7(4)
O2 C7 C6 108.7(4)
O2 C8 C11 109.5(4)
O2 C8 C9 108.3(4)
C11 C8 C9 113.2(5)
O2 C8 C10 102.0(4)
C11 C8 C10 112.7(4)
C9 C8 C10 110.5(4)
C8 C9 H9A 109.5
C8 C9 H9B 109.5
H9A C9 H9B 109.5
C8 C9 H9C 109.5
H9A C9 H9C 109.5
H9B C9 H9C 109.5
C8 C10 H10A 109.5
C8 C10 H10B 109.5
H10A C10 H10B 109.5
C8 C10 H10C 109.5
H10A C10 H10C 109.5
H10B C10 H10C 109.5
C8 C11 H11A 109.5
C8 C11 H11B 109.5
H11A C11 H11B 109.5
C8 C11 H11C 109.5
H11A C11 H11C 109.5
H11B C11 H11C 109.5
B12 C12 B11 63.0(3)
B12 C12 B16 114.7(4)
B11 C12 B16 115.4(4)
B12 C12 B13 115.1(4)
B11 C12 B13 62.7(3)
B16 C12 B13 63.5(3)
B12 C12 B15 62.3(3)
B11 C12 B15 115.1(4)
B16 C12 B15 63.0(3)
B13 C12 B15 115.7(4)
B12 C12 H12 117.9
B11 C12 H12 117.4
B16 C12 H12 117.3
B13 C12 H12 117.0
B15 C12 H12 117.4
B11 C13 B12 63.8(3)
B11 C13 B14 63.4(3)
B12 C13 B14 115.8(4)
B11 C13 B18 114.7(4)
B12 C13 B18 114.4(4)
B14 C13 B18 62.0(3)
B11 C13 B19 115.7(4)
B12 C13 B19 62.4(3)
B14 C13 B19 114.8(4)
B18 C13 B19 62.8(3)
B11 C13 H13 116.8
B12 C13 H13 117.3
B14 C13 H13 117.4
B18 C13 H13 118.4
B19 C13 H13 117.6
C1 B1 C2 101.0(4)
C1 B1 B4 105.5(4)
C2 B1 B4 59.3(3)
C1 B1 B3 59.2(3)
C2 B1 B3 105.3(4)
B4 B1 B3 60.5(3)
C1 B1 B2 58.3(3)
C2 B1 B2 58.3(3)
B4 B1 B2 108.5(4)
B3 B1 B2 108.3(4)
C1 B1 H1X 125.4
C2 B1 H1X 125.5
B4 B1 H1X 121.4
B3 B1 H1X 121.6
B2 B1 H1X 121.4
C1 B2 C2 100.7(4)
C1 B2 B5 59.2(3)
C2 B2 B5 105.0(4)
C1 B2 B9 105.5(4)
C2 B2 B9 58.7(3)
B5 B2 B9 60.8(3)
C1 B2 B1 58.1(3)
C2 B2 B1 58.2(3)
B5 B2 B1 108.0(4)
B9 B2 B1 107.9(4)
C1 B2 H2X 125.4
C2 B2 H2X 125.8
B5 B2 H2X 121.5
B9 B2 H2X 121.5
B1 B2 H2X 121.7
C1 B3 B1 58.7(3)
C1 B3 B4 104.5(4)
B1 B3 B4 59.7(4)
C1 B3 B6 58.3(3)
B1 B3 B6 107.6(4)
B4 B3 B6 107.9(4)
C1 B3 B7 104.1(4)
B1 B3 B7 107.9(4)
B4 B3 B7 60.6(3)
B6 B3 B7 59.4(3)
C1 B3 H3X 125.1
B1 B3 H3X 121.6
B4 B3 H3X 122.2
B6 B3 H3X 121.9
B7 B3 H3X 122.5
C2 B4 B1 58.8(3)
C2 B4 B3 104.4(4)
B1 B4 B3 59.8(3)
C2 B4 B8 57.8(3)
B1 B4 B8 107.4(4)
B3 B4 B8 107.9(4)
C2 B4 B7 103.7(4)
B1 B4 B7 107.7(4)
B3 B4 B7 60.3(3)
B8 B4 B7 59.8(3)
C2 B4 H4X 125.4
B1 B4 H4X 121.6
B3 B4 H4X 122.2
B8 B4 H4X 121.9
B7 B4 H4X 122.6
C1 B5 B2 58.7(3)
C1 B5 B6 58.3(3)
B2 B5 B6 107.7(4)
C1 B5 B10 104.6(4)
B2 B5 B10 108.3(4)
B6 B5 B10 60.0(3)
C1 B5 B9 104.6(4)
B2 B5 B9 60.1(3)
B6 B5 B9 107.8(4)
B10 B5 B9 60.1(3)
C1 B5 H5X 124.9
B2 B5 H5X 121.4
B6 B5 H5X 121.8
B10 B5 H5X 122.2
B9 B5 H5X 122.4
C1 B6 B7 105.3(4)
C1 B6 B5 58.9(3)
B7 B6 B5 108.7(4)
C1 B6 B10 105.2(4)
B7 B6 B10 60.5(3)
B5 B6 B10 60.0(3)
C1 B6 B3 58.7(3)
B7 B6 B3 60.6(3)
B5 B6 B3 108.5(4)
B10 B6 B3 109.0(4)
C1 B6 H6X 124.7
B7 B6 H6X 121.8
B5 B6 H6X 121.2
B10 B6 H6X 121.9
B3 B6 H6X 121.0
B6 B7 B10 60.0(3)
B6 B7 B8 107.4(4)
B10 B7 B8 60.0(3)
B6 B7 B3 60.0(3)
B10 B7 B3 108.1(4)
B8 B7 B3 107.3(4)
B6 B7 B4 107.2(4)
B10 B7 B4 108.2(4)
B8 B7 B4 60.1(3)
B3 B7 B4 59.1(3)
B6 B7 H7X 122.1
B10 B7 H7X 121.4
B8 B7 H7X 122.0
B3 B7 H7X 122.1
B4 B7 H7X 122.1
C2 B8 B9 59.0(3)
C2 B8 B10 104.7(4)
B9 B8 B10 60.3(3)
C2 B8 B7 104.6(4)
B9 B8 B7 108.5(4)
B10 B8 B7 59.9(3)
C2 B8 B4 58.6(3)
B9 B8 B4 108.6(4)
B10 B8 B4 108.1(4)
B7 B8 B4 60.1(3)
C2 B8 H8X 124.9
B9 B8 H8X 120.9
B10 B8 H8X 122.4
B7 B8 H8X 122.3
B4 B8 H8X 121.3
C2 B9 B8 58.4(3)
C2 B9 B2 58.5(3)
B8 B9 B2 107.6(4)
C2 B9 B10 104.3(4)
B8 B9 B10 60.4(3)
B2 B9 B10 107.2(4)
C2 B9 B5 103.6(4)
B8 B9 B5 107.7(4)
B2 B9 B5 59.2(3)
B10 B9 B5 59.7(3)
C2 B9 H9X 125.2
B8 B9 H9X 121.4
B2 B9 H9X 122.0
B10 B9 H9X 122.5
B5 B9 H9X 123.0
B6 B10 B5 60.0(3)
B6 B10 B9 107.8(4)
B5 B10 B9 60.2(3)
B6 B10 B7 59.5(3)
B5 B10 B7 107.8(4)
B9 B10 B7 107.8(4)
B6 B10 B8 107.1(4)
B5 B10 B8 107.3(4)
B9 B10 B8 59.3(3)
B7 B10 B8 60.1(3)
B6 B10 S1 120.4(3)
B5 B10 S1 127.4(3)
B9 B10 S1 126.7(3)
B7 B10 S1 115.2(3)
B8 B10 S1 119.7(3)
C13 B11 C12 101.1(4)
C13 B11 B13 105.4(4)
C12 B11 B13 59.0(3)
C13 B11 B12 58.3(3)
C12 B11 B12 58.4(3)
B13 B11 B12 108.3(4)
C13 B11 B14 59.1(3)
C12 B11 B14 104.7(4)
B13 B11 B14 60.1(3)
B12 B11 B14 107.9(4)
C13 B11 H11X 125.3
C12 B11 H11X 125.6
B13 B11 H11X 121.6
B12 B11 H11X 121.5
B14 B11 H11X 122.0
C13 B12 C12 100.8(4)
C13 B12 B19 59.7(3)
C12 B12 B19 105.5(4)
C13 B12 B15 105.9(4)
C12 B12 B15 59.5(3)
B19 B12 B15 60.5(3)
C13 B12 B11 57.9(3)
C12 B12 B11 58.5(3)
B19 B12 B11 108.6(4)
B15 B12 B11 109.0(4)
C13 B12 H12X 125.4
C12 B12 H12X 125.5
B19 B12 H12X 121.3
B15 B12 H12X 121.0
B11 B12 H12X 121.3
C12 B13 B11 58.3(3)
C12 B13 B14 104.0(4)
B11 B13 B14 60.0(3)
C12 B13 B17 103.7(4)
B11 B13 B17 107.4(4)
B14 B13 B17 59.8(3)
C12 B13 B16 58.2(3)
B11 B13 B16 107.4(4)
B14 B13 B16 107.6(4)
B17 B13 B16 59.8(3)
C12 B13 H13X 125.5
B11 B13 H13X 121.8
B14 B13 H13X 122.5
B17 B13 H13X 122.8
B16 B13 H13X 121.8
C13 B14 B18 59.2(3)
C13 B14 B11 57.6(3)
B18 B14 B11 107.6(4)
C13 B14 B17 104.7(4)
B18 B14 B17 60.0(3)
B11 B14 B17 107.8(4)
C13 B14 B13 104.0(4)
B18 B14 B13 108.4(4)
B11 B14 B13 59.9(3)
B17 B14 B13 60.3(3)
C13 B14 H14X 125.2
B18 B14 H14X 121.2
B11 B14 H14X 122.1
B17 B14 H14X 122.2
B13 B14 H14X 122.3
C12 B15 B12 58.2(3)
C12 B15 B19 103.7(4)
B12 B15 B19 59.5(3)
C12 B15 B20 103.4(4)
B12 B15 B20 107.2(4)
B19 B15 B20 60.2(3)
C12 B15 B16 58.1(3)
B12 B15 B16 107.3(4)
B19 B15 B16 108.0(4)
B20 B15 B16 59.8(3)
C12 B15 H15X 125.7
B12 B15 H15X 122.1
B19 B15 H15X 122.4
B20 B15 H15X 122.8
B16 B15 H15X 121.6
C12 B16 B20 104.1(4)
C12 B16 B17 103.7(4)
B20 B16 B17 59.5(3)
C12 B16 B15 58.9(3)
B20 B16 B15 60.0(3)
B17 B16 B15 107.6(4)
C12 B16 B13 58.3(3)
B20 B16 B13 107.5(4)
B17 B16 B13 59.8(3)
B15 B16 B13 108.1(4)
C12 B16 H16X 125.2
B20 B16 H16X 122.8
B17 B16 H16X 122.9
B15 B16 H16X 121.3
B13 B16 H16X 121.6
B18 B17 B20 60.3(3)
B18 B17 B14 59.4(3)
B20 B17 B14 108.1(4)
B18 B17 B13 107.5(4)
B20 B17 B13 108.5(4)
B14 B17 B13 59.9(3)
B18 B17 B16 108.1(4)
B20 B17 B16 60.1(3)
B14 B17 B16 108.3(4)
B13 B17 B16 60.5(3)
B18 B17 H17X 122.0
B20 B17 H17X 121.3
B14 B17 H17X 121.9
B13 B17 H17X 121.6
B16 B17 H17X 121.4
C13 B18 B14 58.9(3)
C13 B18 B17 104.8(4)
B14 B18 B17 60.6(3)
C13 B18 B20 104.6(4)
B14 B18 B20 108.7(4)
B17 B18 B20 60.0(3)
C13 B18 B19 58.8(3)
B14 B18 B19 108.9(4)
B17 B18 B19 108.5(4)
B20 B18 B19 60.2(3)
C13 B18 H18X 124.9
B14 B18 H18X 120.8
B17 B18 H18X 122.2
B20 B18 H18X 122.3
B19 B18 H18X 121.0
C13 B19 B12 57.9(3)
C13 B19 B15 104.1(4)
B12 B19 B15 60.0(3)
C13 B19 B18 58.4(3)
B12 B19 B18 107.0(4)
B15 B19 B18 107.8(4)
C13 B19 B20 103.9(4)
B12 B19 B20 107.5(4)
B15 B19 B20 60.1(3)
B18 B19 B20 59.7(3)
C13 B19 H19X 125.4
B12 B19 H19X 122.1
B15 B19 H19X 122.3
B18 B19 H19X 121.9
B20 B19 H19X 122.6
B17 B20 B18 59.7(3)
B17 B20 B16 60.3(3)
B18 B20 B16 107.8(4)
B17 B20 B15 108.5(4)
B18 B20 B15 107.7(4)
B16 B20 B15 60.3(3)
B17 B20 B19 108.2(4)
B18 B20 B19 60.1(3)
B16 B20 B19 108.0(4)
B15 B20 B19 59.7(3)
B17 B20 S2 113.4(3)
B18 B20 S2 119.0(3)
B16 B20 S2 119.1(3)
B15 B20 S2 128.2(3)
B19 B20 S2 128.0(4)
C16 S3 B30 106.8(2)
C17 S4 B40 107.9(2)
C20 O4 C21 119.0(6)
C20F O4F C21F 123.4(9)
C16 N5 C18 113.8(4)
C16 N6 C17 113.3(4)
C17 N7 C18 114.7(4)
C18 N8 C19F 123.9(4)
C18 N8 C19 123.9(4)
C18 N8 H1N8 118.0
C19 N8 H1N8 118.0
B21 C14 B22 64.0(3)
B21 C14 B26 114.8(4)
B22 C14 B26 114.8(4)
B21 C14 B23 62.3(3)
B22 C14 B23 115.4(4)
B26 C14 B23 62.9(3)
B21 C14 B25 116.4(4)
B22 C14 B25 62.8(3)
B26 C14 B25 63.1(3)
B23 C14 B25 115.8(4)
B21 C14 H14 117.0
B22 C14 H14 117.2
B26 C14 H14 117.8
B23 C14 H14 117.5
B25 C14 H14 116.7
B22 C15 B21 64.1(3)
B22 C15 B28 114.4(4)
B21 C15 B28 114.4(4)
B22 C15 B29 62.7(3)
B21 C15 B29 116.2(4)
B28 C15 B29 62.7(3)
B22 C15 B24 115.3(4)
B21 C15 B24 62.1(3)
B28 C15 B24 62.8(3)
B29 C15 B24 115.4(4)
B22 C15 H15 117.2
B21 C15 H15 117.1
B28 C15 H15 118.2
B29 C15 H15 117.0
B24 C15 H15 117.6
N5 C16 N6 127.3(4)
N5 C16 S3 120.4(3)
N6 C16 S3 112.3(3)
N7 C17 N6 126.1(4)
N7 C17 S4 112.8(3)
N6 C17 S4 121.1(3)
N8 C18 N7 116.7(4)
N8 C18 N5 118.4(4)
N7 C18 N5 124.9(4)
N8 C19 C20 110.3(4)
N8 C19 H19A 109.6
C20 C19 H19A 109.6
N8 C19 H19B 109.6
C20 C19 H19B 109.6
H19A C19 H19B 108.1
O3 C20 O4 127.0(7)
O3 C20 C19 124.1(7)
O4 C20 C19 108.9(6)
C22 C21 C24 113.3(8)
C22 C21 O4 105.0(7)
C24 C21 O4 101.4(7)
C22 C21 C23 114.9(8)
C24 C21 C23 113.9(8)
O4 C21 C23 106.8(8)
C21 C22 H22A 109.5
C21 C22 H22B 109.5
H22A C22 H22B 109.5
C21 C22 H22C 109.5
H22A C22 H22C 109.5
H22B C22 H22C 109.5
C21 C23 H23A 109.5
C21 C23 H23B 109.5
H23A C23 H23B 109.5
C21 C23 H23C 109.5
H23A C23 H23C 109.5
H23B C23 H23C 109.5
C21 C24 H24A 109.5
C21 C24 H24B 109.5
H24A C24 H24B 109.5
C21 C24 H24C 109.5
H24A C24 H24C 109.5
H24B C24 H24C 109.5
N8 C19F C20F 111.3(6)
N8 C19F H19C 109.4
C20F C19F H19C 109.4
N8 C19F H19D 109.4
C20F C19F H19D 109.4
H19C C19F H19D 108.0
O3F C20F O4F 124.1(10)
O3F C20F C19F 123.5(10)
O4F C20F C19F 112.4(9)
C23F C21F O4F 101.5(9)
C23F C21F C22F 120.5(10)
O4F C21F C22F 98.7(9)
C23F C21F C24F 117.0(10)
O4F C21F C24F 107.7(9)
C22F C21F C24F 108.6(9)
C21F C22F H22D 109.5
C21F C22F H22E 109.5
H22D C22F H22E 109.5
C21F C22F H22F 109.5
H22D C22F H22F 109.5
H22E C22F H22F 109.5
C21F C23F H23D 109.5
C21F C23F H23E 109.5
H23D C23F H23E 109.5
C21F C23F H23F 109.5
H23D C23F H23F 109.5
H23E C23F H23F 109.5
C21F C24F H24D 109.5
C21F C24F H24E 109.5
H24D C24F H24E 109.5
C21F C24F H24F 109.5
H24D C24F H24F 109.5
H24E C24F H24F 109.5
B31 C25 B36 114.7(4)
B31 C25 B33 62.3(3)
B36 C25 B33 62.9(3)
B31 C25 B32 63.7(3)
B36 C25 B32 115.1(4)
B33 C25 B32 115.3(4)
B31 C25 B35 115.8(4)
B36 C25 B35 62.9(3)
B33 C25 B35 115.3(4)
B32 C25 B35 62.9(3)
B31 C25 H25 117.3
B36 C25 H25 117.7
B33 C25 H25 117.6
B32 C25 H25 117.1
B35 C25 H25 117.1
B31 C26 B34 62.3(3)
B31 C26 B32 63.7(3)
B34 C26 B32 115.5(4)
B31 C26 B38 114.2(4)
B34 C26 B38 62.9(3)
B32 C26 B38 114.3(4)
B31 C26 B39 115.0(4)
B34 C26 B39 115.2(4)
B32 C26 B39 62.3(3)
B38 C26 B39 62.6(3)
B31 C26 H26 117.6
B34 C26 H26 117.3
B32 C26 H26 117.4
B38 C26 H26 118.1
B39 C26 H26 117.7
C15 B21 C14 100.3(4)
C15 B21 B24 59.5(3)
C14 B21 B24 104.9(4)
C15 B21 B23 105.0(4)
C14 B21 B23 59.1(3)
B24 B21 B23 60.0(3)
C15 B21 B22 57.8(3)
C14 B21 B22 58.0(3)
B24 B21 B22 108.0(4)
B23 B21 B22 107.8(4)
C15 B21 H21X 125.7
C14 B21 H21X 125.8
B24 B21 H21X 121.6
B23 B21 H21X 121.8
B22 B21 H21X 121.8
C15 B22 C14 100.5(4)
C15 B22 B29 59.3(3)
C14 B22 B29 105.5(4)
C15 B22 B25 106.0(4)
C14 B22 B25 59.1(3)
B29 B22 B25 61.3(3)
C15 B22 B21 58.1(3)
C14 B22 B21 58.0(3)
B29 B22 B21 108.4(4)
B25 B22 B21 108.4(4)
C15 B22 H22X 125.5
C14 B22 H22X 125.8
B29 B22 H22X 121.1
B25 B22 H22X 121.0
B21 B22 H22X 121.6
C14 B23 B21 58.6(3)
C14 B23 B24 104.5(4)
B21 B23 B24 60.0(3)
C14 B23 B26 58.5(3)
B21 B23 B26 108.1(4)
B24 B23 B26 108.5(4)
C14 B23 B27 104.3(4)
B21 B23 B27 108.1(4)
B24 B23 B27 60.3(3)
B26 B23 B27 60.1(3)
C14 B23 H23X 125.2
B21 B23 H23X 121.4
B24 B23 H23X 122.2
B26 B23 H23X 121.3
B27 B23 H23X 122.3
C15 B24 B21 58.4(3)
C15 B24 B23 104.1(4)
B21 B24 B23 60.0(3)
C15 B24 B27 104.0(4)
B21 B24 B27 108.4(4)
B23 B24 B27 60.6(3)
C15 B24 B28 58.2(3)
B21 B24 B28 107.5(4)
B23 B24 B28 107.7(4)
B27 B24 B28 59.5(3)
C15 B24 H24X 125.5
B21 B24 H24X 121.4
B23 B24 H24X 122.3
B27 B24 H24X 122.3
B28 B24 H24X 121.9
C14 B25 B22 58.1(3)
C14 B25 B26 58.1(3)
B22 B25 B26 106.8(4)
C14 B25 B30 103.9(4)
B22 B25 B30 107.2(4)
B26 B25 B30 60.0(3)
C14 B25 B29 103.2(4)
B22 B25 B29 59.2(3)
B26 B25 B29 107.1(4)
B30 B25 B29 59.8(3)
C14 B25 H25X 125.6
B22 B25 H25X 122.2
B26 B25 H25X 122.0
B30 B25 H25X 122.5
B29 B25 H25X 123.2
C14 B26 B23 58.7(3)
C14 B26 B27 104.5(4)
B23 B26 B27 60.2(3)
C14 B26 B25 58.8(3)
B23 B26 B25 108.8(4)
B27 B26 B25 108.7(4)
C14 B26 B30 104.6(4)
B23 B26 B30 108.8(4)
B27 B26 B30 60.4(3)
B25 B26 B30 60.2(3)
C14 B26 H26X 125.1
B23 B26 H26X 121.0
B27 B26 H26X 122.2
B25 B26 H26X 121.0
B30 B26 H26X 122.1
B28 B27 B24 60.3(3)
B28 B27 B26 107.6(4)
B24 B27 B26 107.2(4)
B28 B27 B23 107.2(4)
B24 B27 B23 59.2(3)
B26 B27 B23 59.7(3)
B28 B27 B30 60.5(3)
B24 B27 B30 108.8(4)
B26 B27 B30 59.9(3)
B23 B27 B30 108.0(4)
B28 B27 H27X 121.8
B24 B27 H27X 121.8
B26 B27 H27X 122.3
B23 B27 H27X 122.4
B30 B27 H27X 121.1
C15 B28 B27 105.1(4)
C15 B28 B29 59.0(3)
B27 B28 B29 109.2(4)
C15 B28 B24 59.0(3)
B27 B28 B24 60.2(3)
B29 B28 B24 109.2(4)
C15 B28 B30 105.0(4)
B27 B28 B30 60.7(3)
B29 B28 B30 60.3(3)
B24 B28 B30 108.9(4)
C15 B28 H28X 124.8
B27 B28 H28X 121.8
B29 B28 H28X 120.7
B24 B28 H28X 120.9
B30 B28 H28X 122.0
C15 B29 B22 58.0(3)
C15 B29 B28 58.3(3)
B22 B29 B28 106.9(4)
C15 B29 B30 104.5(4)
B22 B29 B30 107.3(4)
B28 B29 B30 60.3(3)
C15 B29 B25 103.6(4)
B22 B29 B25 59.5(3)
B28 B29 B25 107.4(4)
B30 B29 B25 59.7(3)
C15 B29 H29X 125.3
B22 B29 H29X 122.2
B28 B29 H29X 121.8
B30 B29 H29X 122.3
B25 B29 H29X 122.9
B26 B30 B25 59.8(3)
B26 B30 B29 107.5(4)
B25 B30 B29 60.5(3)
B26 B30 B28 106.1(4)
B25 B30 B28 107.3(4)
B29 B30 B28 59.4(3)
B26 B30 B27 59.6(3)
B25 B30 B27 107.8(4)
B29 B30 B27 107.1(4)
B28 B30 B27 58.9(3)
B26 B30 S3 120.1(3)
B25 B30 S3 127.1(3)
B29 B30 S3 127.3(3)
B28 B30 S3 120.5(3)
B27 B30 S3 115.3(3)
C25 B31 C26 101.3(4)
C25 B31 B33 59.3(3)
C26 B31 B33 105.4(4)
C25 B31 B34 105.5(4)
C26 B31 B34 59.0(3)
B33 B31 B34 60.5(3)
C25 B31 B32 58.7(3)
C26 B31 B32 58.4(3)
B33 B31 B32 108.7(4)
B34 B31 B32 108.4(4)
C25 B31 H31X 125.2
C26 B31 H31X 125.5
B33 B31 H31X 121.4
B34 B31 H31X 121.6
B32 B31 H31X 121.2
C26 B32 C25 100.1(4)
C26 B32 B39 59.5(3)
C25 B32 B39 104.8(4)
C26 B32 B35 105.3(4)
C25 B32 B35 58.7(3)
B39 B32 B35 60.6(3)
C26 B32 B31 57.9(3)
C25 B32 B31 57.6(3)
B39 B32 B31 107.9(4)
B35 B32 B31 107.4(4)
C26 B32 H32X 125.6
C25 B32 H32X 126.1
B39 B32 H32X 121.5
B35 B32 H32X 121.8
B31 B32 H32X 122.1
C25 B33 B31 58.5(3)
C25 B33 B34 104.3(4)
B31 B33 B34 59.8(3)
C25 B33 B37 104.5(4)
B31 B33 B37 108.5(4)
B34 B33 B37 60.8(3)
C25 B33 B36 58.4(3)
B31 B33 B36 107.9(4)
B34 B33 B36 108.6(4)
B37 B33 B36 60.1(3)
C25 B33 H33X 125.3
B31 B33 H33X 121.5
B34 B33 H33X 122.1
B37 B33 H33X 122.0
B36 B33 H33X 121.4
C26 B34 B31 58.7(3)
C26 B34 B33 104.5(4)
B31 B34 B33 59.7(3)
C26 B34 B38 58.6(3)
B31 B34 B38 107.7(4)
B33 B34 B38 107.7(4)
C26 B34 B37 104.7(4)
B31 B34 B37 107.4(4)
B33 B34 B37 59.6(3)
B38 B34 B37 60.2(3)
C26 B34 H34X 124.7
B31 B34 H34X 121.8
B33 B34 H34X 122.7
B38 B34 H34X 121.5
B37 B34 H34X 122.5
C25 B35 B40 103.7(4)
C25 B35 B36 58.0(3)
B40 B35 B36 60.0(3)
C25 B35 B32 58.4(3)
B40 B35 B32 107.4(4)
B36 B35 B32 107.3(4)
C25 B35 B39 103.6(4)
B40 B35 B39 60.2(3)
B36 B35 B39 107.8(4)
B32 B35 B39 59.3(3)
C25 B35 H35X 125.6
B40 B35 H35X 122.6
B36 B35 H35X 121.7
B32 B35 H35X 122.0
B39 B35 H35X 122.7
C25 B36 B33 58.7(3)
C25 B36 B37 104.6(4)
B33 B36 B37 59.8(3)
C25 B36 B40 104.4(4)
B33 B36 B40 108.0(4)
B37 B36 B40 60.3(3)
C25 B36 B35 59.1(3)
B33 B36 B35 108.7(4)
B37 B36 B35 108.6(4)
B40 B36 B35 59.8(3)
C25 B36 H36X 124.9
B33 B36 H36X 121.3
B37 B36 H36X 122.2
B40 B36 H36X 122.5
B35 B36 H36X 120.9
B33 B37 B36 60.1(3)
B33 B37 B40 107.9(4)
B36 B37 B40 59.9(3)
B33 B37 B38 107.1(4)
B36 B37 B38 107.6(4)
B40 B37 B38 60.0(3)
B33 B37 B34 59.6(3)
B36 B37 B34 107.6(4)
B40 B37 B34 107.7(4)
B38 B37 B34 59.5(3)
B33 B37 H37X 122.0
B36 B37 H37X 121.8
B40 B37 H37X 121.7
B38 B37 H37X 122.2
B34 B37 H37X 122.1
C26 B38 B34 58.4(3)
C26 B38 B39 59.3(3)
B34 B38 B39 108.8(4)
C26 B38 B40 104.8(4)
B34 B38 B40 108.2(4)
B39 B38 B40 60.2(3)
C26 B38 B37 104.6(4)
B34 B38 B37 60.3(3)
B39 B38 B37 108.5(4)
B40 B38 B37 59.8(3)
C26 B38 H38X 124.8
B34 B38 H38X 121.2
B39 B38 H38X 120.8
B40 B38 H38X 122.4
B37 B38 H38X 122.3
C26 B39 B32 58.3(3)
C26 B39 B38 58.1(3)
B32 B39 B38 107.3(4)
C26 B39 B40 103.9(4)
B32 B39 B40 107.3(4)
B38 B39 B40 60.1(3)
C26 B39 B35 104.0(4)
B32 B39 B35 60.1(3)
B38 B39 B35 107.5(4)
B40 B39 B35 59.3(3)
C26 B39 H39X 125.4
B32 B39 H39X 121.8
B38 B39 H39X 121.8
B40 B39 H39X 122.8
B35 B39 H39X 122.7
B35 B40 B36 60.2(3)
B35 B40 B37 108.5(4)
B36 B40 B37 59.7(3)
B35 B40 B38 108.0(4)
B36 B40 B38 107.5(4)
B37 B40 B38 60.1(3)
B35 B40 B39 60.5(3)
B36 B40 B39 108.3(4)
B37 B40 B39 108.3(4)
B38 B40 B39 59.7(3)
B35 B40 S4 128.3(3)
B36 B40 S4 119.2(3)
B37 B40 S4 113.0(3)
B38 B40 S4 118.8(3)
B39 B40 S4 128.0(3)
Cl3 C27 Cl2 111.1(3)
Cl3 C27 Cl1 110.3(3)
Cl2 C27 Cl1 109.1(3)
Cl3 C27 H27 108.8
Cl2 C27 H27 108.8
Cl1 C27 H27 108.8
Cl5 C28 Cl4 112.6(8)
Cl5 C28 Cl6 111.7(8)
Cl4 C28 Cl6 112.1(8)
Cl5 C28 H28 106.6
Cl4 C28 H28 106.6
Cl6 C28 H28 106.6
Cl4F C28F Cl5F 107.0(10)
Cl4F C28F Cl6F 109.3(11)
Cl5F C28F Cl6F 109.3(11)
Cl4F C28F H28F 110.4
Cl5F C28F H28F 110.4
Cl6F C28F H28F 110.4
Cl4G C28G Cl5G 109.5(17)
Cl4G C28G Cl6G 108.3(17)
Cl5G C28G Cl6G 109.4(17)
Cl4G C28G H28G 109.9
Cl5G C28G H28G 109.9
Cl6G C28G H28G 109.9
Cl4H C28H Cl5H 109.0(17)
Cl4H C28H Cl6H 108.9(17)
Cl5H C28H Cl6H 110.5(18)
Cl4H C28H H28H 109.5
Cl5H C28H H28H 109.5
Cl6H C28H H28H 109.5
Cl8 C29 Cl9 107.9(14)
Cl8 C29 Cl7 103.3(13)
Cl9 C29 Cl7 105.0(13)
Cl8 C29 H29 113.3
Cl9 C29 H29 113.3
Cl7 C29 H29 113.3
Cl8F C29F Cl9F 103.0(14)
Cl8F C29F Cl7F 104.5(15)
Cl9F C29F Cl7F 105.8(15)
Cl8F C29F H29F 114.1
Cl9F C29F H29F 114.1
Cl7F C29F H29F 114.1

loop_
_geom_bond_atom_site_label_1
_geom_bond_atom_site_label_2
_geom_bond_distance
S1 C3 1.747(4)
S1 B10 1.860(5)
S2 C4 1.742(4)
S2 B20 1.858(5)
O1 C7 1.195(5)
O2 C7 1.333(5)
O2 C8 1.480(5)
N1 C3 1.321(5)
N1 C5 1.342(5)
N2 C4 1.332(5)
N2 C3 1.341(5)
N3 C4 1.330(5)
N3 C5 1.346(5)
N4 C5 1.338(5)
N4 C6 1.433(5)
N4 H1N4 0.8800
C1 B1 1.692(8)
C1 B6 1.694(7)
C1 B2 1.696(8)
C1 B3 1.700(7)
C1 B5 1.705(7)
C1 H1 1.1200
C2 B8 1.690(8)
C2 B1 1.696(8)
C2 B2 1.697(8)
C2 B9 1.701(7)
C2 B4 1.705(8)
C2 H2 1.1200
C6 C7 1.510(6)
C6 H6A 0.9900
C6 H6B 0.9900
C8 C11 1.502(7)
C8 C9 1.512(7)
C8 C10 1.520(7)
C9 H9A 0.9800
C9 H9B 0.9800
C9 H9C 0.9800
C10 H10A 0.9800
C10 H10B 0.9800
C10 H10C 0.9800
C11 H11A 0.9800
C11 H11B 0.9800
C11 H11C 0.9800
C12 B12 1.693(8)
C12 B11 1.695(8)
C12 B16 1.705(7)
C12 B13 1.707(7)
C12 B15 1.718(7)
C12 H12 1.1200
C13 B11 1.672(8)
C13 B12 1.680(7)
C13 B14 1.699(7)
C13 B18 1.705(7)
C13 B19 1.714(7)
C13 H13 1.1200
B1 B4 1.748(9)
B1 B3 1.750(9)
B1 B2 1.786(8)
B1 H1X 1.1200
B2 B5 1.753(8)
B2 B9 1.770(8)
B2 H2X 1.1200
B3 B4 1.763(8)
B3 B6 1.773(8)
B3 B7 1.784(8)
B3 H3X 1.1200
B4 B8 1.789(8)
B4 B7 1.790(8)
B4 H4X 1.1200
B5 B6 1.771(8)
B5 B10 1.772(8)
B5 B9 1.782(8)
B5 H5X 1.1200
B6 B7 1.762(8)
B6 B10 1.771(7)
B6 H6X 1.1200
B7 B10 1.781(7)
B7 B8 1.784(8)
B7 H7X 1.1200
B8 B9 1.763(8)
B8 B10 1.783(8)
B8 H8X 1.1200
B9 B10 1.780(8)
B9 H9X 1.1200
B11 B13 1.770(8)
B11 B12 1.771(8)
B11 B14 1.771(9)
B11 H11X 1.1200
B12 B19 1.757(8)
B12 B15 1.765(8)
B12 H12X 1.1200
B13 B14 1.775(9)
B13 B17 1.783(8)
B13 B16 1.795(8)
B13 H13X 1.1200
B14 B18 1.752(8)
B14 B17 1.773(8)
B14 H14X 1.1200
B15 B19 1.774(8)
B15 B20 1.782(7)
B15 B16 1.788(8)
B15 H15X 1.1200
B16 B20 1.779(8)
B16 B17 1.783(8)
B16 H16X 1.1200
B17 B18 1.763(8)
B17 B20 1.769(7)
B17 H17X 1.1200
B18 B20 1.775(7)
B18 B19 1.782(7)
B18 H18X 1.1200
B19 B20 1.783(7)
B19 H19X 1.1200
S3 C16 1.747(5)
S3 B30 1.856(5)
S4 C17 1.745(5)
S4 B40 1.860(5)
O3 C20 1.199(9)
O4 C20 1.308(9)
O4 C21 1.517(11)
O3F C20F 1.230(13)
O4F C20F 1.307(12)
O4F C21F 1.524(14)
N5 C16 1.321(5)
N5 C18 1.352(6)
N6 C16 1.337(5)
N6 C17 1.339(5)
N7 C17 1.328(5)
N7 C18 1.345(5)
N8 C18 1.329(5)
N8 C19F 1.432(6)
N8 C19 1.432(6)
N8 H1N8 0.8800
C14 B21 1.687(7)
C14 B22 1.687(7)
C14 B26 1.691(7)
C14 B23 1.695(7)
C14 B25 1.705(7)
C14 H14 1.1200
C15 B22 1.681(7)
C15 B21 1.686(7)
C15 B28 1.693(7)
C15 B29 1.706(7)
C15 B24 1.706(7)
C15 H15 1.1200
C19 C20 1.484(8)
C19 H19A 0.9900
C19 H19B 0.9900
C21 C22 1.505(11)
C21 C24 1.508(11)
C21 C23 1.521(10)
C22 H22A 0.9800
C22 H22B 0.9800
C22 H22C 0.9800
C23 H23A 0.9800
C23 H23B 0.9800
C23 H23C 0.9800
C24 H24A 0.9800
C24 H24B 0.9800
C24 H24C 0.9800
C19F C20F 1.465(10)
C19F H19C 0.9900
C19F H19D 0.9900
C21F C23F 1.452(12)
C21F C22F 1.530(11)
C21F C24F 1.540(11)
C22F H22D 0.9800
C22F H22E 0.9800
C22F H22F 0.9800
C23F H23D 0.9800
C23F H23E 0.9800
C23F H23F 0.9800
C24F H24D 0.9800
C24F H24E 0.9800
C24F H24F 0.9800
C25 B31 1.680(7)
C25 B36 1.688(7)
C25 B33 1.694(7)
C25 B32 1.700(7)
C25 B35 1.707(7)
C25 H25 1.1200
C26 B31 1.685(7)
C26 B34 1.691(8)
C26 B32 1.694(7)
C26 B38 1.694(7)
C26 B39 1.715(7)
C26 H26 1.1200
B21 B24 1.750(8)
B21 B23 1.750(8)
B21 B22 1.788(8)
B21 H21X 1.1200
B22 B29 1.762(7)
B22 B25 1.768(8)
B22 H22X 1.1200
B23 B24 1.751(8)
B23 B26 1.767(8)
B23 B27 1.776(8)
B23 H23X 1.1200
B24 B27 1.771(7)
B24 B28 1.772(8)
B24 H24X 1.1200
B25 B26 1.777(8)
B25 B30 1.784(7)
B25 B29 1.799(8)
B25 H25X 1.1200
B26 B27 1.775(8)
B26 B30 1.781(7)
B26 H26X 1.1200
B27 B28 1.758(7)
B27 B30 1.790(7)
B27 H27X 1.1200
B28 B29 1.769(7)
B28 B30 1.786(7)
B28 H28X 1.1200
B29 B30 1.785(7)
B29 H29X 1.1200
B31 B33 1.745(8)
B31 B34 1.747(8)
B31 B32 1.783(8)
B31 H31X 1.1200
B32 B39 1.763(8)
B32 B35 1.777(7)
B32 H32X 1.1200
B33 B34 1.760(8)
B33 B37 1.760(8)
B33 B36 1.764(8)
B33 H33X 1.1200
B34 B38 1.767(7)
B34 B37 1.782(8)
B34 H34X 1.1200
B35 B40 1.765(8)
B35 B36 1.772(7)
B35 B39 1.785(8)
B35 H35X 1.1200
B36 B37 1.764(8)
B36 B40 1.767(7)
B36 H36X 1.1200
B37 B40 1.775(7)
B37 B38 1.781(8)
B37 H37X 1.1200
B38 B39 1.771(8)
B38 B40 1.779(7)
B38 H38X 1.1200
B39 B40 1.780(7)
B39 H39X 1.1200
Cl1 C27 1.762(5)
Cl2 C27 1.756(5)
Cl3 C27 1.745(5)
C27 H27 1.0000
Cl4 C28 1.717(13)
Cl5 C28 1.684(13)
Cl6 C28 1.770(14)
C28 H28 1.0000
Cl4F C28F 1.725(16)
Cl5F C28F 1.752(16)
Cl6F C28F 1.800(17)
C28F H28F 1.0000
Cl4G C28G 1.77(2)
Cl5G C28G 1.77(2)
Cl6G C28G 1.77(2)
C28G H28G 1.0000
Cl4H C28H 1.76(2)
Cl5H C28H 1.77(2)
Cl6H C28H 1.78(2)
C28H H28H 1.0000
Cl7 C29 1.795(19)
Cl8 C29 1.769(19)
Cl9 C29 1.769(19)
C29 H29 1.0000
Cl7F C29F 1.83(2)
Cl8F C29F 1.77(2)
Cl9F C29F 1.79(2)
C29F H29F 1.0000

loop_
_geom_hbond_atom_site_label_D
_geom_hbond_atom_site_label_H
_geom_hbond_atom_site_label_A
_geom_hbond_distance_DH
_geom_hbond_distance_HA
_geom_hbond_distance_DA
_geom_hbond_angle_DHA
_geom_hbond_site_symmetry_A
_geom_hbond_publ_flag
N4 H1N4 N3 0.88 2.06 2.938(5) 172.6 3_576 yes
N8 H1N8 N7 0.88 2.08 2.960(5) 177.7 3_666 yes
